data_4334583
loop_
_publ_author_name
'Masayuki Kobayashi'
'Didier Savard'
'Andrew R. Geisheimer'
'Ken Sakai'
'Daniel B. Leznoff'

_publ_contact_author_address
; 
Leznoff, Daniel B.
Department of Chemistry
Simon Fraser University
Burnaby, British Columbia
Canada         V5A 1S6
;
_publ_contact_author_email dleznoff@sfu.ca
_publ_contact_author_fax +1-778-782-3765
_publ_contact_author_name 'Daniel B. Leznoff'
_publ_contact_author_phone +1-778-782-4887
_publ_section_title
;
 Heterobimetallic Coordination Polymers Based on the [Pt(SCN)4]2- and
 [Pt(SeCN)4]2- Building Blocks
;
_journal_name_full 'Inorganic Chemistry'
_journal_page_first 4842
_journal_page_last 4852
_journal_paper_doi 10.1021/ic302360b
_journal_volume 52
_journal_year 2013
_chemical_absolute_configuration unk
_chemical_formula_moiety 'C10 H16 Cu1 N6 Pt1 S4'
_chemical_formula_sum 'C10 H16 Cu N6 Pt S4'
_chemical_formula_weight 607.18
_space_group_IT_number 4
_symmetry_cell_setting monoclinic
_symmetry_space_group_name_Hall 'P 2yb'
_symmetry_space_group_name_H-M 'P 1 21 1'
_atom_sites_solution_hydrogens geom
_atom_sites_solution_primary direct
_cell_angle_alpha 90
_cell_angle_beta 91.237(2)
_cell_angle_gamma 90
_cell_formula_units_Z 2
_cell_length_a 8.1693(17)
_cell_length_b 10.479(2)
_cell_length_c 10.576(2)
_cell_measurement_reflns_used 3492
_cell_measurement_temperature 100
_cell_measurement_theta_max 27.96
_cell_measurement_theta_min 2.49
_cell_volume 905.2(3)
_computing_cell_refinement 'USER DEFINED CELL REFINEMENT'
_computing_data_collection 'USER DEFINED DATA COLLECTION'
_computing_data_reduction 'USER DEFINED DATA REDUCTION'
_computing_molecular_graphics 'CAMERON (Watkin et al., 1996)'
_computing_publication_material 'CRYSTALS (Betteridge et al., 2003)'
_computing_structure_refinement 'CRYSTALS (Betteridge et al., 2003)'
_computing_structure_solution 'SHELXS 86 (Sheldrick, 1986)'
_diffrn_ambient_temperature 100
_diffrn_measured_fraction_theta_full 0.995
_diffrn_measured_fraction_theta_max 0.961
_diffrn_measurement_device Unknown
_diffrn_measurement_device_type Serial
_diffrn_measurement_method \w/2\q
_diffrn_radiation_monochromator graphite
_diffrn_radiation_type 'Mo K\a'
_diffrn_radiation_wavelength 0.71073
_diffrn_reflns_av_R_equivalents 0.024
_diffrn_reflns_limit_h_max 10
_diffrn_reflns_limit_h_min -8
_diffrn_reflns_limit_k_max 10
_diffrn_reflns_limit_k_min -13
_diffrn_reflns_limit_l_max 13
_diffrn_reflns_limit_l_min -13
_diffrn_reflns_number 5181
_diffrn_reflns_theta_full 25.723
_diffrn_reflns_theta_max 27.960
_diffrn_reflns_theta_min 1.926
_diffrn_standards_number 0
_exptl_absorpt_coefficient_mu 9.358
_exptl_absorpt_correction_T_max 1.0000
_exptl_absorpt_correction_T_min 1.0000
_exptl_absorpt_correction_type empirical
_exptl_crystal_colour green
_exptl_crystal_density_diffrn 2.228
_exptl_crystal_description plate
_exptl_crystal_F_000 578
_exptl_crystal_size_max 0.11
_exptl_crystal_size_mid 0.10
_exptl_crystal_size_min 0.02
_refine_diff_density_max 1.40
_refine_diff_density_min -1.11
_refine_ls_extinction_method none
_refine_ls_goodness_of_fit_ref 0.9699
_refine_ls_hydrogen_treatment constr
_refine_ls_matrix_type full
_refine_ls_number_parameters 254
_refine_ls_number_reflns 2927
_refine_ls_number_restraints 527
_refine_ls_R_factor_all 0.0303
_refine_ls_R_factor_gt 0.0271
_refine_ls_shift/su_max 2.025573
_refine_ls_structure_factor_coef F
_refine_ls_weighting_details
;
 Method= Modified Sheldrick 
 w=1/[\s^2^(F^2^) + ( 0.01P)^2^ + 0.00P] 
 ,where P=(max(Fo^2^,0) + 2Fc^2^)/3 
;
_refine_ls_weighting_scheme calc
_refine_ls_wR_factor_all 0.0311
_refine_ls_wR_factor_gt 0.0302
_refine_ls_wR_factor_ref 0.0301
_reflns_limit_h_max 10
_reflns_limit_h_min -10
_reflns_limit_k_max 10
_reflns_limit_k_min -13
_reflns_limit_l_max 13
_reflns_limit_l_min 0
_reflns_number_gt 2973
_reflns_number_total 3181
_reflns_threshold_expression I>2.0\s(I)
_oxford_diffrn_Wilson_B_factor 0.00
_oxford_diffrn_Wilson_scale 0.00
_oxford_refine_ls_r_factor_ref 0.0267
_oxford_refine_ls_scale 0.4381(5)
_oxford_reflns_number_all 3181
_oxford_reflns_threshold_expression_ref I>2.5\s(I)
_cod_data_source_file ic302360b_si_002_12.cif
_cod_data_source_block C10H16CuN6PtS4
_cod_original_cell_volume 905.1(3)
_cod_original_sg_symbol_H-M 'P 1 21 1 '
_cod_original_formula_sum 'C10 H16 Cu1 N6 Pt1 S4'
_cod_database_code 4334583

loop_
_symmetry_equiv_pos_as_xyz
x,y,z
-x,y+1/2,-z

loop_
_atom_site_label
_atom_site_type_symbol
_atom_site_fract_x
_atom_site_fract_y
_atom_site_fract_z
_atom_site_U_iso_or_equiv
_atom_site_occupancy
_atom_site_adp_type
_atom_site_refinement_flags_posn
_atom_site_refinement_flags_occupancy
_atom_site_disorder_group
Pt1 Pt -0.04906(3) 0.84299(13) 0.27534(2) 0.0148 1.0000 Uani . . .
Cu1 Cu 0.51606(11) 0.76793(15) 0.70275(8) 0.0156 1.0000 Uani . . .
S1 S 0.23275(19) 0.8490(3) 0.28877(15) 0.0208 1.0000 Uani . . .
S2 S -0.0553(2) 0.6720(2) 0.41586(19) 0.0246 1.0000 Uani . . .
S3 S -0.33165(19) 0.8367(3) 0.24684(15) 0.0214 1.0000 Uani . . .
S4 S -0.0455(3) 0.9898(2) 0.11143(19) 0.0283 1.0000 Uani . . .
N1 N 0.3363(7) 0.8252(7) 0.5438(5) 0.0232 1.0000 Uani . . .
N2 N -0.3204(9) 0.7118(6) 0.5769(7) 0.0213 1.0000 Uani . . .
N3 N -0.4262(7) 1.0939(5) 0.2801(6) 0.0198 1.0000 Uani . . .
N4 N 0.2347(10) 1.1501(7) 0.1248(7) 0.0382 1.0000 Uani . . .
N5 N 0.6270(7) 0.9427(4) 0.7071(4) 0.0233 1.0000 Uani D . .
N6 N 0.3772(6) 0.8271(4) 0.8505(5) 0.0274 1.0000 Uani D . .
C1 C 0.2874(7) 0.8367(9) 0.4430(5) 0.0183 1.0000 Uani . . .
C2 C -0.2134(9) 0.6963(6) 0.5108(7) 0.0187 1.0000 Uani . . .
C3 C -0.3847(9) 0.9885(6) 0.2669(6) 0.0173 1.0000 Uani . . .
C4 C 0.1217(11) 1.0829(7) 0.1245(7) 0.0278 1.0000 Uani . . .
C51 C 0.5212(11) 1.0259(7) 0.7897(7) 0.0343 0.7360(14) Uani D P 1
C52 C 0.5659(17) 1.0017(17) 0.8285(12) 0.0376 0.2640(14) Uani D P 2
C61 C 0.4409(11) 0.9591(7) 0.8870(7) 0.0345 0.7360(14) Uani D P 1
C62 C 0.3969(19) 0.9721(10) 0.831(2) 0.0371 0.2640(14) Uani D P 2
C71 C 0.6465(13) 0.9988(7) 0.5843(7) 0.0145 0.7360(14) Uani D P 1
C72 C 0.618(3) 1.0320(15) 0.6047(14) 0.0206 0.2640(14) Uani D P 2
C81 C 0.7773(11) 0.9473(11) 0.7845(10) 0.0322 0.7360(14) Uani D P 1
C82 C 0.8010(13) 0.927(2) 0.7463(15) 0.0088 0.2640(14) Uani D P 2
C91 C 0.2011(9) 0.8492(9) 0.8150(10) 0.0230 0.7360(14) Uani D P 1
C92 C 0.2022(15) 0.8011(15) 0.811(3) 0.0237 0.2640(14) Uani D P 2
C101 C 0.3863(13) 0.7367(7) 0.9571(7) 0.0235 0.7360(14) Uani D P 1
C102 C 0.404(3) 0.7898(18) 0.9812(11) 0.0331 0.2640(14) Uani D P 2
H511 H 0.5919 1.0860 0.8302 0.0542 0.7360(14) Uiso R P 1
H512 H 0.4427 1.0698 0.7384 0.0542 0.7360(14) Uiso R P 1
H521 H 0.5792 1.0918 0.8264 0.0542 0.2640(14) Uiso R P 2
H522 H 0.6243 0.9679 0.8996 0.0542 0.2640(14) Uiso R P 2
H611 H 0.5141 0.9491 0.9573 0.0432 0.7360(14) Uiso R P 1
H612 H 0.3493 1.0084 0.9114 0.0432 0.7360(14) Uiso R P 1
H621 H 0.3443 1.0177 0.8965 0.0432 0.2640(14) Uiso R P 2
H622 H 0.3488 0.9947 0.7517 0.0432 0.2640(14) Uiso R P 2
H711 H 0.7101 0.9435 0.5338 0.0266 0.7360(14) Uiso R P 1
H712 H 0.7009 1.0784 0.5937 0.0266 0.7360(14) Uiso R P 1
H713 H 0.5423 1.0117 0.5447 0.0266 0.7360(14) Uiso R P 1
H721 H 0.6511 0.9909 0.5294 0.0266 0.2640(14) Uiso R P 2
H722 H 0.6812 1.1073 0.6175 0.0266 0.2640(14) Uiso R P 2
H723 H 0.5055 1.0538 0.5976 0.0266 0.2640(14) Uiso R P 2
H811 H 0.8575 0.8969 0.7441 0.0250 0.7360(14) Uiso R P 1
H812 H 0.8147 1.0329 0.7908 0.0250 0.7360(14) Uiso R P 1
H813 H 0.7591 0.9145 0.8667 0.0250 0.7360(14) Uiso R P 1
H821 H 0.8540 0.8868 0.6776 0.0250 0.2640(14) Uiso R P 2
H822 H 0.8518 1.0062 0.7642 0.0250 0.2640(14) Uiso R P 2
H823 H 0.8093 0.8732 0.8188 0.0250 0.2640(14) Uiso R P 2
H911 H 0.1523 0.7705 0.7906 0.0380 0.7360(14) Uiso R P 1
H912 H 0.1452 0.8834 0.8852 0.0380 0.7360(14) Uiso R P 1
H913 H 0.1942 0.9076 0.7463 0.0380 0.7360(14) Uiso R P 1
H921 H 0.1757 0.7134 0.8216 0.0380 0.2640(14) Uiso R P 2
H922 H 0.1307 0.8516 0.8603 0.0380 0.2640(14) Uiso R P 2
H923 H 0.1902 0.8238 0.7248 0.0380 0.2640(14) Uiso R P 2
H1011 H 0.3460 0.6559 0.9302 0.0259 0.7360(14) Uiso R P 1
H1012 H 0.3231 0.7668 1.0253 0.0259 0.7360(14) Uiso R P 1
H1013 H 0.4975 0.7287 0.9841 0.0259 0.7360(14) Uiso R P 1
H1021 H 0.3872 0.7006 0.9901 0.0259 0.2640(14) Uiso R P 2
H1022 H 0.5089 0.8118 1.0152 0.0259 0.2640(14) Uiso R P 2
H1023 H 0.3220 0.8347 1.0255 0.0259 0.2640(14) Uiso R P 2

loop_
_atom_site_aniso_label
_atom_site_aniso_U_11
_atom_site_aniso_U_22
_atom_site_aniso_U_33
_atom_site_aniso_U_23
_atom_site_aniso_U_13
_atom_site_aniso_U_12
Pt1 0.01265(11) 0.01520(9) 0.01659(11) -0.00096(13) 0.00173(8) 0.00124(14)
Cu1 0.0181(5) 0.0130(4) 0.0158(4) -0.0020(3) 0.0046(3) -0.0008(3)
S1 0.0134(7) 0.0305(9) 0.0185(7) 0.0071(10) 0.0014(6) 0.0018(11)
S2 0.0192(10) 0.0219(8) 0.0330(11) 0.0079(7) 0.0113(8) 0.0062(7)
S3 0.0145(7) 0.0163(6) 0.0332(8) -0.0037(12) -0.0017(6) 0.0012(12)
S4 0.0227(11) 0.0330(9) 0.0294(11) 0.0088(8) 0.0019(8) 0.0024(8)
N1 0.026(3) 0.019(3) 0.024(3) -0.004(3) -0.001(2) 0.002(3)
N2 0.023(3) 0.018(3) 0.024(3) 0.000(2) 0.012(3) 0.000(3)
N3 0.012(3) 0.025(3) 0.022(3) 0.000(2) 0.001(2) 0.002(2)
N4 0.036(4) 0.036(3) 0.043(4) 0.006(3) 0.014(3) -0.001(3)
N5 0.035(3) 0.012(2) 0.023(3) -0.0009(19) 0.008(2) -0.003(2)
N6 0.028(2) 0.019(2) 0.036(2) -0.012(2) 0.013(2) -0.004(3)
C1 0.018(3) 0.017(2) 0.020(3) 0.001(4) -0.001(2) 0.006(4)
C2 0.018(3) 0.012(3) 0.026(4) 0.004(2) 0.000(3) -0.001(3)
C3 0.019(3) 0.021(3) 0.012(3) 0.000(2) 0.004(3) 0.000(3)
C4 0.040(4) 0.024(3) 0.020(4) 0.004(3) 0.011(3) 0.012(3)
C51 0.049(4) 0.016(3) 0.038(4) -0.002(3) 0.017(4) 0.005(4)
C52 0.045(5) 0.030(5) 0.037(6) -0.003(5) 0.007(5) 0.005(5)
C61 0.045(4) 0.028(4) 0.031(4) -0.018(3) 0.019(4) -0.007(4)
C62 0.041(5) 0.033(5) 0.038(6) -0.013(5) 0.008(5) 0.004(5)
C71 0.030(4) -0.006(3) 0.021(4) -0.006(3) 0.003(4) 0.000(3)
C72 0.034(5) 0.009(6) 0.019(6) -0.006(6) 0.006(6) 0.008(6)
C81 0.042(4) 0.028(4) 0.026(5) -0.002(4) -0.002(4) -0.003(4)
C82 0.029(5) -0.002(5) 0.000(6) -0.007(5) 0.001(6) -0.004(5)
C91 0.029(4) 0.005(3) 0.036(4) 0.001(4) 0.014(3) 0.001(4)
C92 0.026(5) 0.008(6) 0.038(6) -0.012(6) 0.017(6) 0.001(6)
C101 0.023(4) 0.030(4) 0.018(4) -0.011(3) 0.005(4) -0.008(4)
C102 0.030(5) 0.035(6) 0.035(6) -0.014(6) 0.015(6) -0.008(6)

loop_
_geom_angle_atom_site_label_1
_geom_angle_site_symmetry_1
_geom_angle_atom_site_label_2
_geom_angle_atom_site_label_3
_geom_angle_site_symmetry_3
_geom_angle
_geom_angle_publ_flag
S1 . Pt1 S2 . 90.99(8) yes
S1 . Pt1 S3 . 176.08(6) yes
S2 . Pt1 S3 . 91.47(8) yes
S1 . Pt1 S4 . 89.96(8) yes
S2 . Pt1 S4 . 171.25(7) yes
S3 . Pt1 S4 . 87.14(8) yes
N2 1_655 Cu1 N3 2_546 92.6(3) yes
N2 1_655 Cu1 N1 . 90.9(3) yes
N3 2_546 Cu1 N1 . 94.3(2) yes
N2 1_655 Cu1 N5 . 88.6(2) yes
N3 2_546 Cu1 N5 . 172.2(2) yes
N1 . Cu1 N5 . 93.4(2) yes
N2 1_655 Cu1 N6 . 171.5(3) yes
N3 2_546 Cu1 N6 . 89.8(2) yes
N1 . Cu1 N6 . 97.1(2) yes
N5 . Cu1 N6 . 87.9(2) yes
Pt1 . S1 C1 . 107.5(2) yes
Pt1 . S2 C2 . 107.1(2) yes
Pt1 . S3 C3 . 102.6(3) yes
Pt1 . S4 C4 . 110.3(3) yes
Cu1 . N1 C1 . 157.5(6) yes
Cu1 1_455 N2 C2 . 169.2(6) yes
Cu1 2_556 N3 C3 . 174.9(6) yes
Cu1 . N5 C51 . 105.7(5) yes
Cu1 . N5 C71 . 113.8(5) yes
C51 . N5 C71 . 111.153(18) yes
Cu1 . N5 C81 . 114.1(5) yes
C51 . N5 C81 . 98.091(19) yes
C71 . N5 C81 . 112.6(8) yes
Cu1 . N6 C61 . 106.1(4) yes
Cu1 . N6 C91 . 113.6(5) yes
C61 . N6 C91 . 104.12(2) yes
Cu1 . N6 C101 . 111.7(5) yes
C61 . N6 C101 . 112.240(12) yes
C91 . N6 C101 . 108.9(7) yes
S1 . C1 N1 . 174.5(6) yes
S2 . C2 N2 . 179.0(6) yes
S3 . C3 N3 . 178.1(7) yes
S4 . C4 N4 . 175.1(7) yes
N5 . C51 C61 . 114.4(6) yes
N5 . C51 H511 . 107.0 no
C61 . C51 H511 . 106.6 no
N5 . C51 H512 . 109.6 no
C61 . C51 H512 . 109.6 no
H511 . C51 H512 . 109.5 no
N5 . C52 C62 . 105.4(13) yes
N5 . C52 H521 . 110.1 no
C62 . C52 H521 . 109.3 no
N5 . C52 H522 . 110.3 no
C62 . C52 H522 . 112.1 no
H521 . C52 H522 . 109.5 no
N6 . C61 C51 . 115.2(6) yes
N6 . C61 H611 . 107.7 no
C51 . C61 H611 . 109.2 no
N6 . C61 H612 . 107.2 no
C51 . C61 H612 . 108.0 no
H611 . C61 H612 . 109.5 no
N6 . C62 C52 . 108.9(12) yes
N6 . C62 H621 . 110.4 no
C52 . C62 H621 . 111.2 no
N6 . C62 H622 . 108.7 no
C52 . C62 H622 . 108.2 no
H621 . C62 H622 . 109.5 no
N5 . C71 H711 . 109.4 no
N5 . C71 H712 . 109.0 no
H711 . C71 H712 . 109.5 no
N5 . C71 H713 . 110.0 no
H711 . C71 H713 . 109.5 no
H712 . C71 H713 . 109.5 no
N5 . C72 H721 . 109.1 no
N5 . C72 H722 . 114.6 no
H721 . C72 H722 . 109.5 no
N5 . C72 H723 . 104.5 no
H721 . C72 H723 . 109.5 no
H722 . C72 H723 . 109.5 no
N5 . C81 H811 . 108.0 no
N5 . C81 H812 . 109.6 no
H811 . C81 H812 . 109.5 no
N5 . C81 H813 . 110.8 no
H811 . C81 H813 . 109.5 no
H812 . C81 H813 . 109.5 no
N5 . C82 H821 . 106.6 no
N5 . C82 H822 . 111.5 no
H821 . C82 H822 . 109.5 no
N5 . C82 H823 . 110.2 no
H821 . C82 H823 . 109.5 no
H822 . C82 H823 . 109.5 no
N6 . C91 H911 . 109.3 no
N6 . C91 H912 . 109.7 no
H911 . C91 H912 . 109.5 no
N6 . C91 H913 . 109.4 no
H911 . C91 H913 . 109.5 no
H912 . C91 H913 . 109.5 no
N6 . C92 H921 . 111.2 no
N6 . C92 H922 . 109.9 no
H921 . C92 H922 . 109.5 no
N6 . C92 H923 . 107.3 no
H921 . C92 H923 . 109.5 no
H922 . C92 H923 . 109.5 no
N6 . C101 H1011 . 109.4 no
N6 . C101 H1012 . 110.4 no
H1011 . C101 H1012 . 109.5 no
N6 . C101 H1013 . 108.6 no
H1011 . C101 H1013 . 109.5 no
H1012 . C101 H1013 . 109.5 no
N6 . C102 H1021 . 109.9 no
N6 . C102 H1022 . 114.3 no
H1021 . C102 H1022 . 109.5 no
N6 . C102 H1023 . 104.0 no
H1021 . C102 H1023 . 109.5 no
H1022 . C102 H1023 . 109.5 no

loop_
_geom_bond_atom_site_label_1
_geom_bond_atom_site_label_2
_geom_bond_site_symmetry_2
_geom_bond_distance
_geom_bond_publ_flag
Pt1 S1 . 2.3044(17) yes
Pt1 S2 . 2.3293(18) yes
Pt1 S3 . 2.3226(16) yes
Pt1 S4 . 2.3183(19) yes
Cu1 N2 1_655 1.994(7) yes
Cu1 N3 2_546 1.976(6) yes
Cu1 N1 . 2.288(6) yes
Cu1 N5 . 2.044(5) yes
Cu1 N6 . 2.047(5) yes
S1 C1 . 1.687(6) yes
S2 C2 . 1.673(8) yes
S3 C3 . 1.663(7) yes
S4 C4 . 1.682(9) yes
N1 C1 . 1.137(7) yes
N2 C2 . 1.143(9) yes
N3 C3 . 1.165(8) yes
N4 C4 . 1.160(11) yes
N5 C51 . 1.517(7) yes
N5 C71 . 1.437(7) yes
N5 C81 . 1.461(8) yes
N6 C61 . 1.524(7) yes
N6 C91 . 1.497(7) yes
N6 C101 . 1.473(7) yes
C51 C61 . 1.418(7) yes
C51 H511 . 0.950 no
C51 H512 . 0.950 no
C52 C62 . 1.415(9) yes
C52 H521 . 0.950 no
C52 H522 . 0.950 no
C61 H611 . 0.950 no
C61 H612 . 0.950 no
C62 H621 . 0.950 no
C62 H622 . 0.950 no
C71 H711 . 0.950 no
C71 H712 . 0.950 no
C71 H713 . 0.950 no
C72 H721 . 0.950 no
C72 H722 . 0.950 no
C72 H723 . 0.950 no
C81 H811 . 0.950 no
C81 H812 . 0.950 no
C81 H813 . 0.950 no
C82 H821 . 0.950 no
C82 H822 . 0.950 no
C82 H823 . 0.950 no
C91 H911 . 0.950 no
C91 H912 . 0.950 no
C91 H913 . 0.950 no
C92 H921 . 0.950 no
C92 H922 . 0.950 no
C92 H923 . 0.950 no
C101 H1011 . 0.950 no
C101 H1012 . 0.950 no
C101 H1013 . 0.950 no
C102 H1021 . 0.950 no
C102 H1022 . 0.950 no
C102 H1023 . 0.950 no

loop_
_geom_hbond_atom_site_label_D
_geom_hbond_atom_site_label_H
_geom_hbond_atom_site_label_A
_geom_hbond_site_symmetry_A
_geom_hbond_angle_DHA
_geom_hbond_distance_DH
_geom_hbond_distance_HA
_geom_hbond_distance_DA
_geom_hbond_publ_flag
C72 H713 N1 . 128 0.90 2.58 3.217(16) yes
C72 H722 C1 2_656 145 0.95 2.50 3.326(16) yes
C81 H823 N4 2_646 153 0.89 2.44 3.261(16) yes
C82 H823 N4 2_646 139 0.95 2.44 3.217(16) yes
C91 H923 N1 . 140 0.99 2.28 3.106(16) yes
C92 H923 N1 . 140 0.95 2.28 3.067(16) yes
